data_4327061
loop_
_publ_author_name
'Robert E. Mulvey'
'David R. Armstrong'
'Ben Conway'
'Elaine Crosbie'
'Alan R. Kennedy'
'Stuart D. Robertson'

_publ_section_title
;
 Structurally Powered Synergic 2,2,6,6-Tetramethylpiperidine Bimetallics:
 New Reflections through Lithium-Mediated Ortho Aluminations
;
_journal_name_full 'Inorganic Chemistry'
_journal_page_first 12241
_journal_page_last 12251
_journal_paper_doi 10.1021/ic200562h
_journal_volume 50
_journal_year 2011
_chemical_formula_moiety 'C24 H54 Al Li N2 O'
_chemical_formula_sum 'C24 H54 Al Li N2 O'
_chemical_formula_weight 420.61
_chemical_name_systematic
; 
 ? 
;
_space_group_IT_number 14
_symmetry_cell_setting monoclinic
_symmetry_space_group_name_Hall '-P 2yn'
_symmetry_space_group_name_H-M 'P 1 21/n 1'
_atom_sites_solution_hydrogens geom
_atom_sites_solution_primary direct
_atom_sites_solution_secondary difmap
_audit_creation_method SHELXL-97
_cell_angle_alpha 90.00
_cell_angle_beta 90.351(3)
_cell_angle_gamma 90.00
_cell_formula_units_Z 4
_cell_length_a 11.3522(2)
_cell_length_b 17.0080(4)
_cell_length_c 14.0982(4)
_cell_measurement_reflns_used 4782
_cell_measurement_temperature 123(2)
_cell_measurement_theta_max 30.0798
_cell_measurement_theta_min 3.1220
_cell_volume 2722.00(11)
_computing_cell_refinement
;
CrysAlisPro, Oxford Diffraction Ltd.,
Version 1.171.33.66 (release 28-04-2010 CrysAlis171 .NET)
(compiled Apr 28 2010,14:27:37)
;
_computing_data_collection
;
CrysAlisPro, Oxford Diffraction Ltd.,
Version 1.171.33.66 (release 28-04-2010 CrysAlis171 .NET)
(compiled Apr 28 2010,14:27:37)
;
_computing_data_reduction
;
CrysAlisPro, Oxford Diffraction Ltd.,
Version 1.171.33.66 (release 28-04-2010 CrysAlis171 .NET)
(compiled Apr 28 2010,14:27:37)
;
_computing_structure_refinement 'SHELXL-97 (Sheldrick, 1997)'
_computing_structure_solution 'SHELXS-97 (Sheldrick, 1990)'
_diffrn_ambient_temperature 123(2)
_diffrn_measured_fraction_theta_full 0.851
_diffrn_measured_fraction_theta_max 0.800
_diffrn_measurement_device_type 'Xcalibur, Eos'
_diffrn_radiation_monochromator graphite
_diffrn_radiation_source 'fine-focus sealed tube'
_diffrn_radiation_type MoK\a
_diffrn_radiation_wavelength 0.71073
_diffrn_reflns_av_R_equivalents 0.0232
_diffrn_reflns_av_sigmaI/netI 0.0579
_diffrn_reflns_limit_h_max 15
_diffrn_reflns_limit_h_min -15
_diffrn_reflns_limit_k_max 23
_diffrn_reflns_limit_k_min -16
_diffrn_reflns_limit_l_max 17
_diffrn_reflns_limit_l_min -19
_diffrn_reflns_number 11593
_diffrn_reflns_theta_full 26.00
_diffrn_reflns_theta_max 28.99
_diffrn_reflns_theta_min 3.13
_exptl_absorpt_coefficient_mu 0.090
_exptl_absorpt_correction_T_max 1.00000
_exptl_absorpt_correction_T_min 0.94708
_exptl_absorpt_correction_type multi-scan
_exptl_absorpt_process_details
;
CrysAlisPro, Oxford Diffraction Ltd.,
Version 1.171.33.66 (release 28-04-2010 CrysAlis171 .NET)
(compiled Apr 28 2010,14:27:37)
empirical absorption correction using spherical harmonics,
 implemented in SCALE3 ABSPACK scaling algorithm.
;
_exptl_crystal_colour colourless
_exptl_crystal_density_diffrn 1.026
_exptl_crystal_description brick
_exptl_crystal_F_000 944
_exptl_crystal_size_max 0.16
_exptl_crystal_size_mid 0.06
_exptl_crystal_size_min 0.04
_refine_diff_density_max 0.326
_refine_diff_density_min -0.239
_refine_diff_density_rms 0.038
_refine_ls_extinction_method none
_refine_ls_goodness_of_fit_ref 0.939
_refine_ls_hydrogen_treatment mixed
_refine_ls_matrix_type full
_refine_ls_number_parameters 290
_refine_ls_number_reflns 5793
_refine_ls_number_restraints 0
_refine_ls_restrained_S_all 0.939
_refine_ls_R_factor_all 0.0656
_refine_ls_R_factor_gt 0.0400
_refine_ls_shift/su_max 0.001
_refine_ls_shift/su_mean 0.000
_refine_ls_structure_factor_coef Fsqd
_refine_ls_weighting_details 'calc w=1/[\s^2^(Fo^2^)+(0.0543P)^2^+0.0000P] where P=(Fo^2^+2Fc^2^)/3'
_refine_ls_weighting_scheme calc
_refine_ls_wR_factor_gt 0.0955
_refine_ls_wR_factor_ref 0.1003
_reflns_number_gt 3860
_reflns_number_total 5793
_reflns_threshold_expression >2sigma(I)
_cod_data_source_file ic200562h_si_001_6.cif
_cod_data_source_block ec1016
_cod_original_sg_symbol_H-M 'P 21/n'
_cod_database_code 4327061

loop_
_symmetry_equiv_pos_as_xyz
'x, y, z'
'-x+1/2, y+1/2, -z+1/2'
'-x, -y, -z'
'x-1/2, -y-1/2, z-1/2'

loop_
_atom_site_label
_atom_site_type_symbol
_atom_site_fract_x
_atom_site_fract_y
_atom_site_fract_z
_atom_site_U_iso_or_equiv
_atom_site_adp_type
_atom_site_occupancy
_atom_site_symmetry_multiplicity
_atom_site_calc_flag
_atom_site_refinement_flags
Li1 Li 0.1867(2) 0.16088(15) 0.64875(18) 0.0243(6) Uani 1 1 d .
O1 O 0.19583(9) 0.12554(6) 0.78158(7) 0.0278(3) Uani 1 1 d .
C1 C 0.12034(16) 0.14978(12) 0.85792(12) 0.0401(5) Uani 1 1 d .
H1A H 0.0372 0.1510 0.8363 0.048 Uiso 1 1 calc R
H1B H 0.1426 0.2030 0.8802 0.048 Uiso 1 1 calc R
C2 C 0.13565(15) 0.09095(11) 0.93649(12) 0.0368(4) Uani 1 1 d .
H2A H 0.0657 0.0564 0.9411 0.044 Uiso 1 1 calc R
H2B H 0.1477 0.1178 0.9981 0.044 Uiso 1 1 calc R
C3 C 0.24409(16) 0.04380(12) 0.90966(13) 0.0417(5) Uani 1 1 d .
H3A H 0.3012 0.0418 0.9630 0.050 Uiso 1 1 calc R
H3B H 0.2225 -0.0105 0.8914 0.050 Uiso 1 1 calc R
C4 C 0.29402(15) 0.08756(12) 0.82733(12) 0.0413(5) Uani 1 1 d .
H4A H 0.3523 0.1270 0.8493 0.050 Uiso 1 1 calc R
H4B H 0.3333 0.0509 0.7831 0.050 Uiso 1 1 calc R
N1 N 0.07830(10) 0.24043(7) 0.57866(8) 0.0171(3) Uani 1 1 d .
C10 C 0.10212(13) 0.32099(8) 0.61586(10) 0.0205(3) Uani 1 1 d .
H10A H 0.1751 0.3397 0.5834 0.025 Uiso 1 1 calc R
C11 C 0.12970(16) 0.32240(10) 0.72304(11) 0.0330(4) Uani 1 1 d .
H11A H 0.1960 0.2872 0.7366 0.049 Uiso 1 1 calc R
H11B H 0.0603 0.3049 0.7583 0.049 Uiso 1 1 calc R
H11C H 0.1503 0.3760 0.7423 0.049 Uiso 1 1 calc R
C12 C 0.00697(14) 0.38294(9) 0.59538(13) 0.0314(4) Uani 1 1 d .
H12A H -0.0134 0.3820 0.5277 0.047 Uiso 1 1 calc R
H12B H 0.0369 0.4351 0.6124 0.047 Uiso 1 1 calc R
H12C H -0.0633 0.3713 0.6329 0.047 Uiso 1 1 calc R
C13 C -0.03938(12) 0.21002(9) 0.60623(10) 0.0216(3) Uani 1 1 d .
H13A H -0.0592 0.2339 0.6689 0.026 Uiso 1 1 calc R
C14 C -0.03570(13) 0.12050(9) 0.62002(11) 0.0247(3) Uani 1 1 d .
H14A H 0.0166 0.1077 0.6734 0.037 Uiso 1 1 calc R
H14B H -0.0061 0.0956 0.5622 0.037 Uiso 1 1 calc R
H14C H -0.1152 0.1011 0.6332 0.037 Uiso 1 1 calc R
C15 C -0.14144(12) 0.22930(10) 0.53734(12) 0.0282(4) Uani 1 1 d .
H15A H -0.1453 0.2863 0.5273 0.042 Uiso 1 1 calc R
H15B H -0.2159 0.2109 0.5644 0.042 Uiso 1 1 calc R
H15C H -0.1280 0.2030 0.4765 0.042 Uiso 1 1 calc R
N2 N 0.27068(9) 0.13104(6) 0.52254(8) 0.0153(3) Uani 1 1 d .
C20 C 0.39597(12) 0.14638(9) 0.54745(11) 0.0202(3) Uani 1 1 d .
H20A H 0.4284 0.0970 0.5760 0.024 Uiso 1 1 calc R
C21 C 0.40487(13) 0.21058(9) 0.62303(11) 0.0267(4) Uani 1 1 d .
H21A H 0.3688 0.1920 0.6819 0.040 Uiso 1 1 calc R
H21B H 0.3636 0.2578 0.6008 0.040 Uiso 1 1 calc R
H21C H 0.4879 0.2231 0.6348 0.040 Uiso 1 1 calc R
C22 C 0.47585(12) 0.16873(9) 0.46481(12) 0.0273(4) Uani 1 1 d .
H22A H 0.4682 0.1294 0.4143 0.041 Uiso 1 1 calc R
H22B H 0.5578 0.1707 0.4869 0.041 Uiso 1 1 calc R
H22C H 0.4528 0.2204 0.4403 0.041 Uiso 1 1 calc R
C23 C 0.24897(12) 0.04679(8) 0.49981(10) 0.0188(3) Uani 1 1 d .
H23A H 0.1666 0.0438 0.4746 0.023 Uiso 1 1 calc R
C24 C 0.25315(14) -0.00674(9) 0.58716(11) 0.0263(4) Uani 1 1 d .
H24A H 0.1975 0.0126 0.6347 0.040 Uiso 1 1 calc R
H24B H 0.3330 -0.0066 0.6140 0.040 Uiso 1 1 calc R
H24C H 0.2316 -0.0604 0.5687 0.040 Uiso 1 1 calc R
C25 C 0.32814(13) 0.01138(9) 0.42293(11) 0.0249(4) Uani 1 1 d .
H25A H 0.3254 0.0447 0.3662 0.037 Uiso 1 1 calc R
H25B H 0.3002 -0.0415 0.4068 0.037 Uiso 1 1 calc R
H25C H 0.4094 0.0084 0.4466 0.037 Uiso 1 1 calc R
Al1 Al 0.16441(3) 0.20768(2) 0.46742(3) 0.01420(11) Uani 1 1 d .
C30 C 0.25441(12) 0.30064(8) 0.41554(11) 0.0166(3) Uani 1 1 d .
C31 C 0.19487(13) 0.37771(8) 0.38470(11) 0.0209(3) Uani 1 1 d .
H31A H 0.1448 0.3965 0.4383 0.025 Uiso 1 1 calc R
C32 C 0.28430(14) 0.44167(9) 0.36240(12) 0.0292(4) Uani 1 1 d .
H32A H 0.2429 0.4903 0.3454 0.044 Uiso 1 1 calc R
H32B H 0.3335 0.4249 0.3092 0.044 Uiso 1 1 calc R
H32C H 0.3342 0.4511 0.4182 0.044 Uiso 1 1 calc R
C33 C 0.11535(15) 0.36646(10) 0.29775(13) 0.0360(5) Uani 1 1 d .
H33A H 0.0793 0.4169 0.2805 0.054 Uiso 1 1 calc R
H33B H 0.0535 0.3283 0.3125 0.054 Uiso 1 1 calc R
H33C H 0.1624 0.3471 0.2446 0.054 Uiso 1 1 calc R
C34 C 0.05570(12) 0.15552(9) 0.37258(10) 0.0167(3) Uani 1 1 d .
C35 C 0.09956(12) 0.11003(8) 0.28541(10) 0.0167(3) Uani 1 1 d .
H35A H 0.1392 0.0612 0.3088 0.020 Uiso 1 1 calc R
C36 C -0.00347(13) 0.08486(9) 0.22135(10) 0.0225(3) Uani 1 1 d .
H36A H 0.0269 0.0560 0.1665 0.034 Uiso 1 1 calc R
H36B H -0.0462 0.1316 0.1994 0.034 Uiso 1 1 calc R
H36C H -0.0569 0.0509 0.2572 0.034 Uiso 1 1 calc R
C37 C 0.18957(12) 0.15624(9) 0.22814(11) 0.0226(3) Uani 1 1 d .
H37A H 0.2587 0.1673 0.2679 0.034 Uiso 1 1 calc R
H37B H 0.1544 0.2058 0.2068 0.034 Uiso 1 1 calc R
H37C H 0.2135 0.1253 0.1729 0.034 Uiso 1 1 calc R
H30A H 0.3144(13) 0.3148(9) 0.4581(10) 0.027(4) Uiso 1 1 d .
H30B H 0.2996(12) 0.2799(8) 0.3600(11) 0.019(4) Uiso 1 1 d .
H34A H -0.0006(13) 0.1211(9) 0.4061(10) 0.017(4) Uiso 1 1 d .
H34B H 0.0090(14) 0.1976(9) 0.3516(11) 0.029(4) Uiso 1 1 d .

loop_
_atom_site_aniso_label
_atom_site_aniso_U_11
_atom_site_aniso_U_22
_atom_site_aniso_U_33
_atom_site_aniso_U_23
_atom_site_aniso_U_13
_atom_site_aniso_U_12
Li1 0.0267(13) 0.0273(14) 0.0189(13) 0.0033(11) 0.0029(12) 0.0019(11)
O1 0.0275(6) 0.0390(7) 0.0169(6) 0.0032(5) 0.0018(5) 0.0094(5)
C1 0.0447(10) 0.0525(12) 0.0233(9) 0.0056(9) 0.0112(9) 0.0145(9)
C2 0.0392(10) 0.0489(11) 0.0222(9) 0.0070(8) 0.0020(9) -0.0060(9)
C3 0.0388(10) 0.0511(12) 0.0350(10) 0.0141(9) -0.0063(9) 0.0014(9)
C4 0.0336(9) 0.0610(13) 0.0291(10) 0.0086(9) -0.0022(9) 0.0146(9)
N1 0.0172(5) 0.0165(6) 0.0177(6) -0.0038(5) 0.0039(5) -0.0015(5)
C10 0.0245(7) 0.0177(7) 0.0194(8) -0.0044(6) 0.0067(7) -0.0016(6)
C11 0.0471(10) 0.0283(9) 0.0236(9) -0.0094(7) 0.0050(9) -0.0063(8)
C12 0.0315(8) 0.0217(8) 0.0411(10) -0.0036(8) 0.0095(9) 0.0038(7)
C13 0.0202(7) 0.0252(8) 0.0195(8) -0.0024(7) 0.0052(7) -0.0020(6)
C14 0.0237(7) 0.0282(8) 0.0222(8) 0.0014(7) 0.0053(7) -0.0076(7)
C15 0.0179(7) 0.0337(9) 0.0331(9) -0.0017(7) 0.0046(7) 0.0013(6)
N2 0.0138(5) 0.0145(6) 0.0176(6) 0.0015(5) -0.0010(5) -0.0009(5)
C20 0.0163(6) 0.0192(7) 0.0249(8) 0.0043(6) -0.0025(7) -0.0010(6)
C21 0.0248(7) 0.0293(9) 0.0260(8) 0.0031(7) -0.0077(7) -0.0054(7)
C22 0.0163(7) 0.0274(9) 0.0382(10) 0.0072(8) 0.0034(7) -0.0016(6)
C23 0.0179(6) 0.0154(7) 0.0231(8) 0.0003(6) -0.0015(7) -0.0006(6)
C24 0.0309(8) 0.0184(8) 0.0297(9) 0.0040(7) 0.0024(8) -0.0014(7)
C25 0.0231(7) 0.0221(8) 0.0294(9) -0.0040(7) -0.0030(7) 0.0033(6)
Al1 0.01457(19) 0.0141(2) 0.0140(2) -0.00080(17) 0.00045(18) -0.00055(17)
C30 0.0164(6) 0.0166(7) 0.0169(8) -0.0018(6) 0.0010(7) -0.0009(6)
C31 0.0228(7) 0.0166(7) 0.0233(8) 0.0028(6) 0.0049(7) 0.0008(6)
C32 0.0366(9) 0.0193(8) 0.0318(10) 0.0022(7) 0.0014(8) -0.0042(7)
C33 0.0361(9) 0.0248(9) 0.0468(11) 0.0100(8) -0.0156(9) -0.0015(7)
C34 0.0169(6) 0.0161(7) 0.0171(8) 0.0005(6) 0.0006(7) -0.0004(6)
C35 0.0192(6) 0.0158(7) 0.0151(7) -0.0014(6) 0.0004(6) 0.0011(6)
C36 0.0273(7) 0.0219(8) 0.0183(8) -0.0035(6) -0.0026(7) -0.0023(6)
C37 0.0250(7) 0.0230(8) 0.0197(8) -0.0053(7) 0.0047(7) -0.0017(6)

loop_
_atom_type_symbol
_atom_type_description
_atom_type_scat_dispersion_real
_atom_type_scat_dispersion_imag
_atom_type_scat_source
C C 0.0033 0.0016 'International Tables Vol C Tables 4.2.6.8 and 6.1.1.4'
H H 0.0000 0.0000 'International Tables Vol C Tables 4.2.6.8 and 6.1.1.4'
Li Li -0.0003 0.0001 'International Tables Vol C Tables 4.2.6.8 and 6.1.1.4'
N N 0.0061 0.0033 'International Tables Vol C Tables 4.2.6.8 and 6.1.1.4'
O O 0.0106 0.0060 'International Tables Vol C Tables 4.2.6.8 and 6.1.1.4'
Al Al 0.0645 0.0514 'International Tables Vol C Tables 4.2.6.8 and 6.1.1.4'

loop_
_geom_angle_atom_site_label_1
_geom_angle_atom_site_label_2
_geom_angle_atom_site_label_3
_geom_angle
O1 Li1 N1 132.83(15)
O1 Li1 N2 135.64(14)
N1 Li1 N2 91.45(11)
O1 Li1 Al1 177.59(13)
N1 Li1 Al1 45.73(6)
N2 Li1 Al1 45.72(6)
O1 Li1 C13 110.04(12)
N1 Li1 C13 31.98(6)
N2 Li1 C13 108.51(10)
Al1 Li1 C13 67.79(6)
C4 O1 C1 104.87(11)
C4 O1 Li1 126.88(12)
C1 O1 Li1 126.52(12)
O1 C1 C2 107.08(14)
O1 C1 H1A 110.3
C2 C1 H1A 110.3
O1 C1 H1B 110.3
C2 C1 H1B 110.3
H1A C1 H1B 108.6
C1 C2 C3 104.97(15)
C1 C2 H2A 110.8
C3 C2 H2A 110.8
C1 C2 H2B 110.8
C3 C2 H2B 110.8
H2A C2 H2B 108.8
C4 C3 C2 104.04(15)
C4 C3 H3A 110.9
C2 C3 H3A 110.9
C4 C3 H3B 110.9
C2 C3 H3B 110.9
H3A C3 H3B 109.0
O1 C4 C3 106.00(13)
O1 C4 H4A 110.5
C3 C4 H4A 110.5
O1 C4 H4B 110.5
C3 C4 H4B 110.5
H4A C4 H4B 108.7
C13 N1 C10 112.90(11)
C13 N1 Al1 124.82(9)
C10 N1 Al1 117.26(9)
C13 N1 Li1 100.35(11)
C10 N1 Li1 109.03(10)
Al1 N1 Li1 84.11(9)
N1 C10 C12 116.02(11)
N1 C10 C11 113.22(12)
C12 C10 C11 108.19(13)
N1 C10 H10A 106.2
C12 C10 H10A 106.2
C11 C10 H10A 106.2
C10 C11 H11A 109.5
C10 C11 H11B 109.5
H11A C11 H11B 109.5
C10 C11 H11C 109.5
H11A C11 H11C 109.5
H11B C11 H11C 109.5
C10 C12 H12A 109.5
C10 C12 H12B 109.5
H12A C12 H12B 109.5
C10 C12 H12C 109.5
H12A C12 H12C 109.5
H12B C12 H12C 109.5
N1 C13 C14 110.75(12)
N1 C13 C15 115.74(12)
C14 C13 C15 108.07(12)
N1 C13 Li1 47.67(8)
C14 C13 Li1 69.38(9)
C15 C13 Li1 153.45(12)
N1 C13 H13A 107.3
C14 C13 H13A 107.3
C15 C13 H13A 107.3
Li1 C13 H13A 98.4
C13 C14 H14A 109.5
C13 C14 H14B 109.5
H14A C14 H14B 109.5
C13 C14 H14C 109.5
H14A C14 H14C 109.5
H14B C14 H14C 109.5
C13 C15 H15A 109.5
C13 C15 H15B 109.5
H15A C15 H15B 109.5
C13 C15 H15C 109.5
H15A C15 H15C 109.5
H15B C15 H15C 109.5
C20 N2 C23 112.14(10)
C20 N2 Al1 124.75(9)
C23 N2 Al1 117.38(8)
C20 N2 Li1 101.40(11)
C23 N2 Li1 109.98(11)
Al1 N2 Li1 83.77(8)
N2 C20 C21 110.44(12)
N2 C20 C22 115.78(12)
C21 C20 C22 108.45(12)
N2 C20 H20A 107.3
C21 C20 H20A 107.3
C22 C20 H20A 107.3
C20 C21 H21A 109.5
C20 C21 H21B 109.5
H21A C21 H21B 109.5
C20 C21 H21C 109.5
H21A C21 H21C 109.5
H21B C21 H21C 109.5
C20 C22 H22A 109.5
C20 C22 H22B 109.5
H22A C22 H22B 109.5
C20 C22 H22C 109.5
H22A C22 H22C 109.5
H22B C22 H22C 109.5
N2 C23 C24 113.25(12)
N2 C23 C25 115.64(12)
C24 C23 C25 108.61(12)
N2 C23 H23A 106.2
C24 C23 H23A 106.2
C25 C23 H23A 106.2
C23 C24 H24A 109.5
C23 C24 H24B 109.5
H24A C24 H24B 109.5
C23 C24 H24C 109.5
H24A C24 H24C 109.5
H24B C24 H24C 109.5
C23 C25 H25A 109.5
C23 C25 H25B 109.5
H25A C25 H25B 109.5
C23 C25 H25C 109.5
H25A C25 H25C 109.5
H25B C25 H25C 109.5
N1 Al1 N2 100.67(5)
N1 Al1 C34 110.70(6)
N2 Al1 C34 110.29(6)
N1 Al1 C30 109.09(6)
N2 Al1 C30 110.90(5)
C34 Al1 C30 114.35(6)
N1 Al1 Li1 50.16(7)
N2 Al1 Li1 50.51(7)
C34 Al1 Li1 123.58(7)
C30 Al1 Li1 122.06(7)
C31 C30 Al1 123.17(10)
C31 C30 H30A 106.2(10)
Al1 C30 H30A 109.6(9)
C31 C30 H30B 107.8(8)
Al1 C30 H30B 105.6(8)
H30A C30 H30B 102.6(12)
C32 C31 C33 108.35(13)
C32 C31 C30 112.04(12)
C33 C31 C30 112.12(12)
C32 C31 H31A 108.1
C33 C31 H31A 108.1
C30 C31 H31A 108.1
C31 C32 H32A 109.5
C31 C32 H32B 109.5
H32A C32 H32B 109.5
C31 C32 H32C 109.5
H32A C32 H32C 109.5
H32B C32 H32C 109.5
C31 C33 H33A 109.5
C31 C33 H33B 109.5
H33A C33 H33B 109.5
C31 C33 H33C 109.5
H33A C33 H33C 109.5
H33B C33 H33C 109.5
C35 C34 Al1 123.42(10)
C35 C34 H34A 107.3(9)
Al1 C34 H34A 109.7(8)
C35 C34 H34B 108.5(10)
Al1 C34 H34B 102.4(9)
H34A C34 H34B 103.7(12)
C37 C35 C36 110.07(11)
C37 C35 C34 112.66(12)
C36 C35 C34 111.19(11)
C37 C35 H35A 107.6
C36 C35 H35A 107.6
C34 C35 H35A 107.6
C35 C36 H36A 109.5
C35 C36 H36B 109.5
H36A C36 H36B 109.5
C35 C36 H36C 109.5
H36A C36 H36C 109.5
H36B C36 H36C 109.5
C35 C37 H37A 109.5
C35 C37 H37B 109.5
H37A C37 H37B 109.5
C35 C37 H37C 109.5
H37A C37 H37C 109.5
H37B C37 H37C 109.5

loop_
_geom_bond_atom_site_label_1
_geom_bond_atom_site_label_2
_geom_bond_distance
Li1 O1 1.969(3)
Li1 N1 2.075(3)
Li1 N2 2.087(3)
Li1 Al1 2.688(2)
Li1 C13 2.761(3)
O1 C4 1.4377(17)
O1 C1 1.440(2)
C1 C2 1.502(2)
C1 H1A 0.9900
C1 H1B 0.9900
C2 C3 1.519(2)
C2 H2A 0.9900
C2 H2B 0.9900
C3 C4 1.493(3)
C3 H3A 0.9900
C3 H3B 0.9900
C4 H4A 0.9900
C4 H4B 0.9900
N1 C13 1.4864(17)
N1 C10 1.4912(17)
N1 Al1 1.9351(12)
C10 C12 1.535(2)
C10 C11 1.542(2)
C10 H10A 1.0000
C11 H11A 0.9800
C11 H11B 0.9800
C11 H11C 0.9800
C12 H12A 0.9800
C12 H12B 0.9800
C12 H12C 0.9800
C13 C14 1.535(2)
C13 C15 1.5425(19)
C13 H13A 1.0000
C14 H14A 0.9800
C14 H14B 0.9800
C14 H14C 0.9800
C15 H15A 0.9800
C15 H15B 0.9800
C15 H15C 0.9800
N2 C20 1.4859(16)
N2 C23 1.4885(17)
N2 Al1 1.9358(11)
C20 C21 1.529(2)
C20 C22 1.529(2)
C20 H20A 1.0000
C21 H21A 0.9800
C21 H21B 0.9800
C21 H21C 0.9800
C22 H22A 0.9800
C22 H22B 0.9800
C22 H22C 0.9800
C23 C24 1.532(2)
C23 C25 1.535(2)
C23 H23A 1.0000
C24 H24A 0.9800
C24 H24B 0.9800
C24 H24C 0.9800
C25 H25A 0.9800
C25 H25B 0.9800
C25 H25C 0.9800
Al1 C34 2.0193(14)
Al1 C30 2.0218(15)
C30 C31 1.5363(19)
C30 H30A 0.937(15)
C30 H30B 1.003(16)
C31 C32 1.522(2)
C31 C33 1.530(2)
C31 H31A 1.0000
C32 H32A 0.9800
C32 H32B 0.9800
C32 H32C 0.9800
C33 H33A 0.9800
C33 H33B 0.9800
C33 H33C 0.9800
C34 C35 1.538(2)
C34 H34A 0.989(15)
C34 H34B 0.938(16)
C35 C37 1.524(2)
C35 C36 1.5342(17)
C35 H35A 1.0000
C36 H36A 0.9800
C36 H36B 0.9800
C36 H36C 0.9800
C37 H37A 0.9800
C37 H37B 0.9800
C37 H37C 0.9800

loop_
_geom_torsion_atom_site_label_1
_geom_torsion_atom_site_label_2
_geom_torsion_atom_site_label_3
_geom_torsion_atom_site_label_4
_geom_torsion
N1 Li1 O1 C4 -160.91(16)
N2 Li1 O1 C4 23.4(3)
C13 Li1 O1 C4 172.35(13)
N1 Li1 O1 C1 1.8(3)
N2 Li1 O1 C1 -173.82(17)
C13 Li1 O1 C1 -24.91(19)
C4 O1 C1 C2 -31.06(18)
Li1 O1 C1 C2 163.15(14)
O1 C1 C2 C3 12.94(19)
C1 C2 C3 C4 9.26(19)
C1 O1 C4 C3 37.27(19)
Li1 O1 C4 C3 -157.01(15)
C2 C3 C4 O1 -28.49(19)
O1 Li1 N1 C13 -53.0(2)
N2 Li1 N1 C13 124.01(11)
Al1 Li1 N1 C13 124.38(9)
O1 Li1 N1 C10 65.8(2)
N2 Li1 N1 C10 -117.21(11)
Al1 Li1 N1 C10 -116.84(10)
C13 Li1 N1 C10 118.78(13)
O1 Li1 N1 Al1 -177.34(18)
N2 Li1 N1 Al1 -0.37(8)
C13 Li1 N1 Al1 -124.38(9)
C13 N1 C10 C12 -51.51(16)
Al1 N1 C10 C12 104.69(13)
Li1 N1 C10 C12 -162.12(13)
C13 N1 C10 C11 74.46(16)
Al1 N1 C10 C11 -129.34(12)
Li1 N1 C10 C11 -36.15(17)
C10 N1 C13 C14 -147.19(12)
Al1 N1 C13 C14 58.72(15)
Li1 N1 C13 C14 -31.28(14)
C10 N1 C13 C15 89.38(15)
Al1 N1 C13 C15 -64.71(16)
Li1 N1 C13 C15 -154.71(13)
C10 N1 C13 Li1 -115.91(13)
Al1 N1 C13 Li1 90.00(12)
O1 Li1 C13 N1 141.46(16)
N2 Li1 C13 N1 -60.92(12)
Al1 Li1 C13 N1 -39.67(8)
O1 Li1 C13 C14 -69.79(13)
N1 Li1 C13 C14 148.75(15)
N2 Li1 C13 C14 87.83(13)
Al1 Li1 C13 C14 109.08(10)
O1 Li1 C13 C15 -159.1(2)
N1 Li1 C13 C15 59.4(3)
N2 Li1 C13 C15 -1.5(3)
Al1 Li1 C13 C15 19.7(3)
O1 Li1 N2 C20 -58.6(2)
N1 Li1 N2 C20 124.63(10)
Al1 Li1 N2 C20 124.25(9)
C13 Li1 N2 C20 152.20(10)
O1 Li1 N2 C23 60.3(2)
N1 Li1 N2 C23 -116.53(10)
Al1 Li1 N2 C23 -116.91(9)
C13 Li1 N2 C23 -88.95(12)
O1 Li1 N2 Al1 177.19(19)
N1 Li1 N2 Al1 0.37(8)
C13 Li1 N2 Al1 27.95(9)
C23 N2 C20 C21 -145.61(12)
Al1 N2 C20 C21 61.97(15)
Li1 N2 C20 C21 -28.33(14)
C23 N2 C20 C22 90.66(15)
Al1 N2 C20 C22 -61.76(16)
Li1 N2 C20 C22 -152.05(13)
C20 N2 C23 C24 72.26(15)
Al1 N2 C23 C24 -133.11(11)
Li1 N2 C23 C24 -39.76(15)
C20 N2 C23 C25 -53.99(15)
Al1 N2 C23 C25 100.64(12)
Li1 N2 C23 C25 -166.02(11)
C13 N1 Al1 N2 -98.12(11)
C10 N1 Al1 N2 108.80(9)
Li1 N1 Al1 N2 0.41(8)
C13 N1 Al1 C34 18.52(12)
C10 N1 Al1 C34 -134.56(9)
Li1 N1 Al1 C34 117.05(9)
C13 N1 Al1 C30 145.18(10)
C10 N1 Al1 C30 -7.90(10)
Li1 N1 Al1 C30 -116.29(9)
C13 N1 Al1 Li1 -98.53(13)
C10 N1 Al1 Li1 108.39(12)
C20 N2 Al1 N1 -99.98(12)
C23 N2 Al1 N1 108.90(10)
Li1 N2 Al1 N1 -0.41(8)
C20 N2 Al1 C34 143.07(11)
C23 N2 Al1 C34 -8.05(12)
Li1 N2 Al1 C34 -117.35(9)
C20 N2 Al1 C30 15.37(13)
C23 N2 Al1 C30 -135.75(10)
Li1 N2 Al1 C30 114.94(9)
C20 N2 Al1 Li1 -99.57(14)
C23 N2 Al1 Li1 109.30(13)
N2 Li1 Al1 N1 179.48(11)
C13 Li1 Al1 N1 28.17(6)
N1 Li1 Al1 N2 -179.48(11)
C13 Li1 Al1 N2 -151.31(9)
N1 Li1 Al1 C34 -89.92(9)
N2 Li1 Al1 C34 89.56(9)
C13 Li1 Al1 C34 -61.75(9)
N1 Li1 Al1 C30 88.85(9)
N2 Li1 Al1 C30 -91.67(9)
C13 Li1 Al1 C30 117.02(7)
N1 Al1 C30 C31 -58.04(13)
N2 Al1 C30 C31 -168.03(11)
C34 Al1 C30 C31 66.50(14)
Li1 Al1 C30 C31 -112.37(13)
Al1 C30 C31 C32 171.55(11)
Al1 C30 C31 C33 -66.36(17)
N1 Al1 C34 C35 -168.69(11)
N2 Al1 C34 C35 -58.16(13)
C30 Al1 C34 C35 67.62(13)
Li1 Al1 C34 C35 -113.53(13)
Al1 C34 C35 C37 -49.82(16)
Al1 C34 C35 C36 -173.93(10)
